data_1556062
loop_
_publ_author_name
'Takatori, Kazuhiko'
'Ota, Shoya'
'Tendo, Kenta'
'Matsunaga, Kazuma'
'Nagasawa, Kokoro'
'Watanabe, Shinya'
'Kishida, Atsushi'
'Kogen, Hiroshi'
'Nagaoka, Hiroto'

_publ_section_title
;
 Synthesis of Methylenebicyclo[3.2.1]octanol by a Sm(II)-Induced
 1,2-Rearrangement Reaction with Ring Expansion of
 Methylenebicyclo[4.2.0]octanone.
;
_journal_issue 14
_journal_name_full 'Organic letters'
_journal_page_first 3763
_journal_page_last 3766
_journal_paper_doi 10.1021/acs.orglett.7b01604
_journal_volume 19
_journal_year 2017
_chemical_formula_moiety 'C14 H22 O2'
_chemical_formula_sum 'C14 H22 O2'
_chemical_formula_weight 222.33
_space_group_IT_number 61
_space_group_name_Hall '-P 2ac 2ab'
_space_group_name_H-M_alt 'P b c a'
_symmetry_cell_setting orthorhombic
_symmetry_Int_Tables_number 61
_symmetry_space_group_name_Hall '-P 2ac 2ab'
_symmetry_space_group_name_H-M 'P b c a'
_atom_sites_solution_hydrogens geom
_atom_sites_solution_primary direct
_atom_sites_solution_secondary difmap
_cell_angle_alpha 90.0000
_cell_angle_beta 90.0000
_cell_angle_gamma 90.0000
_cell_formula_units_Z 8
_cell_length_a 9.3826(3)
_cell_length_b 13.5881(4)
_cell_length_c 18.6630(5)
_cell_measurement_reflns_used 16819
_cell_measurement_temperature 93
_cell_measurement_theta_max 68.19
_cell_measurement_theta_min 3.25
_cell_volume 2379.38(12)
_computing_cell_refinement 'RAPID AUTO'
_computing_data_collection 'RAPID AUTO (Rigaku, ????)'
_computing_data_reduction 'RAPID AUTO'
_computing_molecular_graphics 'CrystalStructure 4.0'
_computing_publication_material 'CrystalStructure 4.0 (Rigaku, 2010)'
_computing_structure_refinement 'SHELXL97 (Sheldrick, 2008)'
_computing_structure_solution 'SIR92 (Altomare, et al., 1994)'
_diffrn_ambient_temperature 93
_diffrn_detector_area_resol_mean 10.000
_diffrn_measured_fraction_theta_full 0.999
_diffrn_measured_fraction_theta_max 0.999
_diffrn_measurement_device_type 'Rigaku R-AXIS RAPID'
_diffrn_measurement_method \w
_diffrn_radiation_type 'Cu K\a'
_diffrn_radiation_wavelength 1.54187
_diffrn_reflns_av_R_equivalents 0.0529
_diffrn_reflns_limit_h_max 11
_diffrn_reflns_limit_h_min -11
_diffrn_reflns_limit_k_max 16
_diffrn_reflns_limit_k_min -16
_diffrn_reflns_limit_l_max 22
_diffrn_reflns_limit_l_min -22
_diffrn_reflns_number 24450
_diffrn_reflns_theta_full 68.22
_diffrn_reflns_theta_max 68.22
_diffrn_standards_number 0
_exptl_absorpt_coefficient_mu 0.634
_exptl_absorpt_correction_T_max 0.975
_exptl_absorpt_correction_T_min 0.832
_exptl_absorpt_correction_type multi-scan
_exptl_absorpt_process_details 'ABSCOR (Rigaku, 1995)'
_exptl_crystal_colour colorless
_exptl_crystal_density_diffrn 1.241
_exptl_crystal_density_method 'not measured'
_exptl_crystal_description block
_exptl_crystal_F_000 976.00
_exptl_crystal_size_max 0.200
_exptl_crystal_size_mid 0.090
_exptl_crystal_size_min 0.040
_refine_diff_density_max 0.220
_refine_diff_density_min -0.250
_refine_ls_extinction_method none
_refine_ls_goodness_of_fit_ref 1.087
_refine_ls_hydrogen_treatment constr
_refine_ls_number_parameters 149
_refine_ls_number_reflns 2172
_refine_ls_number_restraints 0
_refine_ls_R_factor_gt 0.0488
_refine_ls_shift/su_max 0.000
_refine_ls_structure_factor_coef Fsqd
_refine_ls_weighting_details 'w = 1/[\s^2^(Fo^2^)+(0.0586P)^2^+0.9628P] where P=(Fo^2^+2Fc^2^)/3'
_refine_ls_weighting_scheme calc
_refine_ls_wR_factor_ref 0.1260
_reflns_number_gt 1834
_reflns_number_total 2172
_reflns_threshold_expression F^2^>2.0\s(F^2^)
_cod_data_source_file ol7b01604_si_001.cif
_cod_data_source_block compound_10
_cod_original_cell_volume 2379.39(11)
_cod_database_code 1556062

loop_
_symmetry_equiv_pos_site_id
_symmetry_equiv_pos_as_xyz
1 +X,+Y,+Z
2 1/2-X,1/2+Y,+Z
3 +X,1/2-Y,1/2+Z
4 1/2-X,-Y,1/2+Z
5 -X,-Y,-Z
6 1/2+X,1/2-Y,-Z
7 -X,1/2+Y,1/2-Z
8 1/2+X,+Y,1/2-Z

loop_
_atom_site_label
_atom_site_type_symbol
_atom_site_fract_x
_atom_site_fract_y
_atom_site_fract_z
_atom_site_U_iso_or_equiv
_atom_site_adp_type
_atom_site_occupancy
_atom_site_symmetry_multiplicity
_atom_site_calc_flag
_atom_site_refinement_flags
O1 O 0.46741(14) 0.56266(8) 0.68893(7) 0.0343(4) Uani 1.0 8 d .
O2 O 0.33390(13) 0.08973(9) 0.69211(6) 0.0329(4) Uani 1.0 8 d .
C1 C 0.60766(19) 0.44071(12) 0.62609(9) 0.0296(4) Uani 1.0 8 d .
C2 C 0.48109(18) 0.46027(12) 0.67549(9) 0.0291(4) Uani 1.0 8 d .
C3 C 0.4298(2) 0.39989(12) 0.73841(9) 0.0314(4) Uani 1.0 8 d .
C4 C 0.4274(2) 0.28911(12) 0.72600(9) 0.0298(4) Uani 1.0 8 d .
C5 C 0.38141(17) 0.25866(12) 0.64989(8) 0.0243(4) Uani 1.0 8 d .
C6 C 0.41393(18) 0.14804(11) 0.64147(9) 0.0267(4) Uani 1.0 8 d .
C7 C 0.38718(19) 0.10949(12) 0.56627(9) 0.0293(4) Uani 1.0 8 d .
C8 C 0.47568(19) 0.16800(12) 0.51207(9) 0.0294(4) Uani 1.0 8 d .
C9 C 0.44657(18) 0.27831(12) 0.51804(9) 0.0269(4) Uani 1.0 8 d .
C10 C 0.46994(17) 0.31696(12) 0.59403(8) 0.0243(4) Uani 1.0 8 d .
C11 C 0.45113(18) 0.42951(12) 0.60003(9) 0.0273(4) Uani 1.0 8 d .
C12 C 0.63198(18) 0.33073(12) 0.61321(9) 0.0286(4) Uani 1.0 8 d .
C13 C 0.7166(2) 0.51770(13) 0.60859(10) 0.0364(5) Uani 1.0 8 d .
C14 C 0.22222(18) 0.28077(13) 0.63932(9) 0.0293(4) Uani 1.0 8 d .
H1 H 0.3807 0.5776 0.6912 0.0411 Uiso 1.0 8 calc R
H2 H 0.3803 0.0846 0.7304 0.0395 Uiso 1.0 8 calc R
H3A H 0.3322 0.4216 0.7510 0.0377 Uiso 1.0 8 calc R
H3B H 0.4920 0.4139 0.7800 0.0377 Uiso 1.0 8 calc R
H4A H 0.3614 0.2587 0.7610 0.0357 Uiso 1.0 8 calc R
H4B H 0.5239 0.2625 0.7354 0.0357 Uiso 1.0 8 calc R
H6 H 0.5174 0.1383 0.6522 0.0320 Uiso 1.0 8 calc R
H7A H 0.2847 0.1156 0.5545 0.0351 Uiso 1.0 8 calc R
H7B H 0.4134 0.0390 0.5638 0.0351 Uiso 1.0 8 calc R
H8A H 0.5782 0.1554 0.5206 0.0353 Uiso 1.0 8 calc R
H8B H 0.4525 0.1455 0.4630 0.0353 Uiso 1.0 8 calc R
H9A H 0.3470 0.2916 0.5034 0.0323 Uiso 1.0 8 calc R
H9B H 0.5102 0.3141 0.4847 0.0323 Uiso 1.0 8 calc R
H11 H 0.4047 0.4720 0.5630 0.0327 Uiso 1.0 8 calc R
H12A H 0.6617 0.2944 0.6567 0.0343 Uiso 1.0 8 calc R
H12B H 0.6971 0.3167 0.5727 0.0343 Uiso 1.0 8 calc R
H13A H 0.6740 0.5831 0.6139 0.0436 Uiso 1.0 8 calc R
H13B H 0.7493 0.5089 0.5591 0.0436 Uiso 1.0 8 calc R
H13C H 0.7978 0.5114 0.6413 0.0436 Uiso 1.0 8 calc R
H14A H 0.2051 0.3512 0.6464 0.0351 Uiso 1.0 8 calc R
H14B H 0.1663 0.2431 0.6741 0.0351 Uiso 1.0 8 calc R
H14C H 0.1938 0.2621 0.5907 0.0351 Uiso 1.0 8 calc R

loop_
_atom_site_aniso_label
_atom_site_aniso_U_11
_atom_site_aniso_U_22
_atom_site_aniso_U_33
_atom_site_aniso_U_12
_atom_site_aniso_U_13
_atom_site_aniso_U_23
O1 0.0351(8) 0.0252(7) 0.0425(8) 0.0042(6) -0.0044(6) -0.0067(5)
O2 0.0350(8) 0.0307(7) 0.0331(7) -0.0040(6) -0.0005(5) 0.0083(5)
C1 0.0278(10) 0.0257(9) 0.0355(9) -0.0008(7) -0.0049(7) 0.0006(7)
C2 0.0301(10) 0.0231(9) 0.0339(9) 0.0015(7) -0.0046(8) -0.0028(7)
C3 0.0323(10) 0.0326(9) 0.0293(9) 0.0003(8) -0.0022(8) -0.0051(7)
C4 0.0328(10) 0.0306(9) 0.0260(8) 0.0001(8) -0.0017(7) 0.0006(7)
C5 0.0237(9) 0.0253(8) 0.0240(8) 0.0002(7) 0.0000(7) 0.0004(7)
C6 0.0243(9) 0.0248(9) 0.0310(9) -0.0004(7) 0.0002(7) 0.0035(7)
C7 0.0300(10) 0.0233(8) 0.0345(10) 0.0001(7) 0.0001(7) -0.0016(7)
C8 0.0287(9) 0.0287(9) 0.0308(9) 0.0008(7) 0.0014(7) -0.0040(7)
C9 0.0274(9) 0.0269(9) 0.0265(9) 0.0000(7) 0.0020(7) 0.0002(7)
C10 0.0218(9) 0.0233(8) 0.0280(9) 0.0008(7) 0.0003(7) -0.0003(7)
C11 0.0297(10) 0.0234(9) 0.0287(9) 0.0016(7) -0.0015(7) 0.0009(7)
C12 0.0229(9) 0.0271(9) 0.0357(9) -0.0013(7) -0.0004(7) -0.0002(7)
C13 0.0344(11) 0.0318(10) 0.0430(11) -0.0060(8) -0.0034(8) 0.0021(8)
C14 0.0237(10) 0.0310(9) 0.0331(9) 0.0015(7) 0.0020(7) -0.0006(7)

loop_
_atom_type_symbol
_atom_type_description
_atom_type_scat_dispersion_real
_atom_type_scat_dispersion_imag
_atom_type_scat_source
C C 0.0181 0.0091
;
International Tables for Crystallography
(1992, Vol. C, Tables 4.2.6.8 and 6.1.1.4)
;
H H 0.0000 0.0000
;
International Tables for Crystallography
(1992, Vol. C, Table 6.1.1.4)
;
O O 0.0492 0.0322
;
International Tables for Crystallography
(1992, Vol. C, Tables 4.2.6.8 and 6.1.1.4)
;

loop_
_geom_angle_atom_site_label_1
_geom_angle_atom_site_label_2
_geom_angle_atom_site_label_3
_geom_angle
_geom_angle_publ_flag
C2 C1 C11 58.07(11) yes
C2 C1 C12 112.38(14) yes
C2 C1 C13 122.73(15) yes
C11 C1 C12 89.78(13) yes
C11 C1 C13 130.13(15) yes
C12 C1 C13 123.06(15) yes
O1 C2 C1 110.34(14) yes
O1 C2 C3 111.47(14) yes
O1 C2 C11 115.04(14) yes
C1 C2 C3 128.50(15) yes
C1 C2 C11 61.90(12) yes
C3 C2 C11 121.34(15) yes
C2 C3 C4 115.02(14) yes
C3 C4 C5 114.18(14) yes
C4 C5 C6 107.47(13) yes
C4 C5 C10 109.42(13) yes
C4 C5 C14 109.77(14) yes
C6 C5 C10 108.88(13) yes
C6 C5 C14 111.71(14) yes
C10 C5 C14 109.55(13) yes
O2 C6 C5 111.43(13) yes
O2 C6 C7 109.25(13) yes
C5 C6 C7 113.43(14) yes
C6 C7 C8 109.98(14) yes
C7 C8 C9 111.36(14) yes
C8 C9 C10 112.29(14) yes
C5 C10 C9 111.81(13) yes
C5 C10 C11 113.34(13) yes
C5 C10 C12 115.18(13) yes
C9 C10 C11 113.04(13) yes
C9 C10 C12 113.00(13) yes
C11 C10 C12 88.63(12) yes
C1 C11 C2 60.03(11) yes
C1 C11 C10 90.67(13) yes
C2 C11 C10 108.89(14) yes
C1 C12 C10 90.45(13) yes
C2 O1 H1 109.474 no
C6 O2 H2 109.464 no
C2 C3 H3A 108.509 no
C2 C3 H3B 108.508 no
C4 C3 H3A 108.520 no
C4 C3 H3B 108.520 no
H3A C3 H3B 107.518 no
C3 C4 H4A 108.707 no
C3 C4 H4B 108.711 no
C5 C4 H4A 108.712 no
C5 C4 H4B 108.719 no
H4A C4 H4B 107.624 no
O2 C6 H6 107.491 no
C5 C6 H6 107.496 no
C7 C6 H6 107.486 no
C6 C7 H7A 109.668 no
C6 C7 H7B 109.658 no
C8 C7 H7A 109.670 no
C8 C7 H7B 109.668 no
H7A C7 H7B 108.168 no
C7 C8 H8A 109.361 no
C7 C8 H8B 109.356 no
C9 C8 H8A 109.359 no
C9 C8 H8B 109.356 no
H8A C8 H8B 107.979 no
C8 C9 H9A 109.145 no
C8 C9 H9B 109.147 no
C10 C9 H9A 109.143 no
C10 C9 H9B 109.146 no
H9A C9 H9B 107.873 no
C1 C11 H11 124.836 no
C2 C11 H11 124.833 no
C10 C11 H11 124.843 no
C1 C12 H12A 113.567 no
C1 C12 H12B 113.557 no
C10 C12 H12A 113.564 no
C10 C12 H12B 113.563 no
H12A C12 H12B 110.841 no
C1 C13 H13A 109.474 no
C1 C13 H13B 109.467 no
C1 C13 H13C 109.474 no
H13A C13 H13B 109.469 no
H13A C13 H13C 109.475 no
H13B C13 H13C 109.468 no
C5 C14 H14A 109.473 no
C5 C14 H14B 109.470 no
C5 C14 H14C 109.471 no
H14A C14 H14B 109.470 no
H14A C14 H14C 109.474 no
H14B C14 H14C 109.469 no

loop_
_geom_bond_atom_site_label_1
_geom_bond_atom_site_label_2
_geom_bond_distance
_geom_bond_publ_flag
O1 C2 1.420(2) yes
O2 C6 1.444(2) yes
C1 C2 1.527(3) yes
C1 C11 1.555(3) yes
C1 C12 1.531(3) yes
C1 C13 1.499(3) yes
C2 C3 1.511(3) yes
C2 C11 1.496(3) yes
C3 C4 1.523(3) yes
C4 C5 1.541(3) yes
C5 C6 1.542(3) yes
C5 C10 1.551(3) yes
C5 C14 1.536(3) yes
C6 C7 1.519(3) yes
C7 C8 1.531(3) yes
C8 C9 1.528(3) yes
C9 C10 1.528(3) yes
C10 C11 1.544(3) yes
C10 C12 1.573(3) yes
O1 H1 0.840 no
O2 H2 0.840 no
C3 H3A 0.990 no
C3 H3B 0.990 no
C4 H4A 0.990 no
C4 H4B 0.990 no
C6 H6 1.000 no
C7 H7A 0.990 no
C7 H7B 0.990 no
C8 H8A 0.990 no
C8 H8B 0.990 no
C9 H9A 0.990 no
C9 H9B 0.990 no
C11 H11 1.000 no
C12 H12A 0.990 no
C12 H12B 0.990 no
C13 H13A 0.980 no
C13 H13B 0.980 no
C13 H13C 0.980 no
C14 H14A 0.980 no
C14 H14B 0.980 no
C14 H14C 0.980 no

loop_
_geom_contact_atom_site_label_1
_geom_contact_atom_site_label_2
_geom_contact_distance
_geom_contact_publ_flag
_geom_contact_site_symmetry_2
O1 C13 2.844(3) no .
O2 C4 2.917(2) no .
O2 C14 2.968(3) no .
C1 C4 3.253(3) no .
C1 C5 3.290(3) no .
C1 C9 3.350(3) no .
C2 C5 2.934(3) no .
C2 C14 3.508(3) no .
C3 C10 2.945(3) no .
C3 C12 3.153(3) no .
C3 C14 3.136(3) no .
C4 C11 3.036(3) no .
C4 C12 2.904(3) no .
C5 C8 2.986(3) no .
C6 C9 2.921(3) no .
C6 C12 3.260(3) no .
C7 C10 2.970(3) no .
C7 C14 3.110(3) no .
C8 C12 3.256(3) no .
C9 C14 3.091(3) no .
C10 C13 3.588(3) no .
C11 C14 3.039(3) no .
O1 O2 2.8515(18) no 2_555
O1 O2 2.9223(18) no 7_656
O1 C6 3.550(2) no 7_656
O1 C14 3.579(2) no 2_555
O2 O1 2.8515(18) no 2_545
O2 O1 2.9223(18) no 7_646
O2 C2 3.453(2) no 2_545
O2 C2 3.495(2) no 7_646
C2 O2 3.453(2) no 2_555
C2 O2 3.495(2) no 7_656
C6 O1 3.550(2) no 7_646
C14 O1 3.579(2) no 2_545
O1 H3A 2.5738 no .
O1 H3B 2.6515 no .
O1 H11 2.7180 no .
O1 H13A 2.4079 no .
O1 H13C 3.2986 no .
O2 H4A 2.6445 no .
O2 H4B 3.0561 no .
O2 H7A 2.6330 no .
O2 H7B 2.6018 no .
O2 H14B 2.6319 no .
O2 H14C 3.2864 no .
C1 H1 3.0775 no .
C1 H3A 3.4904 no .
C1 H3B 3.0925 no .
C1 H4B 3.2623 no .
C1 H9B 3.2802 no .
C2 H4A 3.3624 no .
C2 H4B 2.9380 no .
C2 H12A 2.8415 no .
C2 H12B 3.4044 no .
C2 H13A 2.7180 no .
C2 H13B 3.3891 no .
C2 H13C 3.1173 no .
C2 H14A 3.0325 no .
C3 H1 2.6119 no .
C3 H11 3.4250 no .
C3 H12A 3.0192 no .
C3 H14A 2.7982 no .
C3 H14B 3.4774 no .
C4 H2 2.8150 no .
C4 H6 2.6089 no .
C4 H12A 2.5517 no .
C4 H14A 2.6965 no .
C4 H14B 2.7077 no .
C4 H14C 3.3647 no .
C5 H2 2.8023 no .
C5 H3A 2.9462 no .
C5 H3B 3.3798 no .
C5 H7A 2.7877 no .
C5 H7B 3.4034 no .
C5 H8A 3.3471 no .
C5 H9A 2.7882 no .
C5 H9B 3.3960 no .
C5 H11 3.3284 no .
C5 H12A 2.6777 no .
C5 H12B 3.3865 no .
C6 H4A 2.7351 no .
C6 H4B 2.5602 no .
C6 H8A 2.7345 no .
C6 H8B 3.3507 no .
C6 H9A 3.2918 no .
C6 H12A 3.0729 no .
C6 H14A 3.3871 no .
C6 H14B 2.7273 no .
C6 H14C 2.7512 no .
C7 H2 3.0830 no .
C7 H9A 2.7643 no .
C7 H9B 3.3733 no .
C7 H14B 3.4121 no .
C7 H14C 2.7931 no .
C8 H6 2.6757 no .
C8 H12B 3.1113 no .
C8 H14C 3.2838 no .
C9 H6 3.2146 no .
C9 H7A 2.7673 no .
C9 H7B 3.3764 no .
C9 H11 2.7899 no .
C9 H12A 3.2894 no .
C9 H12B 2.6151 no .
C9 H14A 3.4434 no .
C9 H14C 2.7408 no .
C10 H3A 3.5041 no .
C10 H4A 3.3722 no .
C10 H4B 2.7861 no .
C10 H6 2.6966 no .
C10 H7A 3.3243 no .
C10 H8A 2.7803 no .
C10 H8B 3.3819 no .
C10 H14A 2.7109 no .
C10 H14B 3.3706 no .
C10 H14C 2.6971 no .
C11 H1 2.7164 no .
C11 H3A 3.0329 no .
C11 H3B 3.3876 no .
C11 H4B 3.4636 no .
C11 H9A 2.7775 no .
C11 H9B 2.7204 no .
C11 H12A 2.8970 no .
C11 H12B 2.8168 no .
C11 H13A 2.9661 no .
C11 H13B 3.0940 no .
C11 H13C 3.5229 no .
C11 H14A 2.6853 no .
C11 H14C 3.3220 no .
C12 H3B 3.5628 no .
C12 H4B 2.6622 no .
C12 H6 2.9196 no .
C12 H8A 2.9863 no .
C12 H9A 3.4101 no .
C12 H9B 2.6662 no .
C12 H11 3.0180 no .
C12 H13A 3.4525 no .
C12 H13B 2.8442 no .
C12 H13C 2.9536 no .
C13 H11 3.1104 no .
C13 H12A 3.2057 no .
C13 H12B 2.8179 no .
C14 H2 3.4922 no .
C14 H3A 3.0127 no .
C14 H4A 2.6366 no .
C14 H4B 3.3593 no .
C14 H6 3.3874 no .
C14 H7A 2.8082 no .
C14 H9A 2.7968 no .
C14 H11 3.4219 no .
H1 H3A 2.4388 no .
H1 H3B 2.9651 no .
H1 H11 2.7983 no .
H1 H13A 3.1084 no .
H1 H14A 3.5878 no .
H2 H4A 2.4403 no .
H2 H4B 2.7687 no .
H2 H6 2.0775 no .
H2 H7A 3.4297 no .
H2 H7B 3.1869 no .
H2 H14B 3.1259 no .
H3A H4A 2.2379 no .
H3A H4B 2.8271 no .
H3A H14A 2.4801 no .
H3A H14B 3.2206 no .
H3B H4A 2.4640 no .
H3B H4B 2.2393 no .
H3B H12A 3.2354 no .
H4A H6 2.9898 no .
H4A H12A 3.4587 no .
H4A H14A 2.8816 no .
H4A H14B 2.4546 no .
H4A H14C 3.5471 no .
H4B H6 2.2933 no .
H4B H12A 2.0045 no .
H4B H12B 3.5212 no .
H4B H14B 3.5541 no .
H6 H7A 2.8616 no .
H6 H7B 2.3452 no .
H6 H8A 2.5335 no .
H6 H8B 3.5854 no .
H6 H12A 2.5183 no .
H6 H12B 3.3049 no .
H7A H8A 2.8774 no .
H7A H8B 2.3580 no .
H7A H9A 2.6400 no .
H7A H14B 3.0363 no .
H7A H14C 2.2685 no .
H7B H8A 2.3549 no .
H7B H8B 2.4011 no .
H8A H9A 2.8697 no .
H8A H9B 2.3459 no .
H8A H12A 3.2613 no .
H8A H12B 2.6447 no .
H8B H9A 2.3437 no .
H8B H9B 2.3888 no .
H9A H11 2.7449 no .
H9A H12B 3.5466 no .
H9A H14A 3.0901 no .
H9A H14C 2.2083 no .
H9B H11 2.7784 no .
H9B H12A 3.5208 no .
H9B H12B 2.4029 no .
H11 H12B 3.4654 no .
H11 H13A 3.0931 no .
H11 H13B 3.2729 no .
H11 H14A 2.9365 no .
H11 H14C 3.5093 no .
H12A H13B 3.5329 no .
H12A H13C 3.2259 no .
H12B H13B 2.6687 no .
H12B H13C 3.0874 no .
O1 H2 3.3662 no 2_555
O1 H2 2.0966 no 7_656
O1 H4A 3.2483 no 7_656
O1 H4B 3.0620 no 7_656
O1 H6 3.1406 no 7_656
O1 H7A 3.5223 no 2_555
O1 H14B 2.7674 no 2_555
O2 H1 2.0199 no 2_545
O2 H1 3.4564 no 7_646
O2 H3A 2.9761 no 2_545
O2 H3B 2.9408 no 7_646
O2 H13C 3.5101 no 7_646
O2 H14A 3.3708 no 2_545
C1 H2 3.3176 no 7_656
C1 H3A 3.1251 no 8_556
C2 H2 2.7621 no 7_656
C3 H2 3.1327 no 7_656
C3 H12A 3.4945 no 8_456
C3 H13C 2.9781 no 8_456
C3 H14A 3.4247 no 8_556
C3 H14B 3.4827 no 8_556
C4 H12A 3.3184 no 8_456
C4 H14B 2.9812 no 8_556
C5 H1 3.5625 no 2_545
C6 H1 3.0684 no 2_545
C6 H13C 3.2807 no 2_645
C7 H1 3.4547 no 2_545
C7 H11 3.3159 no 2_545
C7 H12B 3.3040 no 6_456
C7 H13B 3.1203 no 6_456
C7 H13C 3.5322 no 2_645
C8 H7B 3.3162 no 5_656
C8 H9A 3.5386 no 6_556
C8 H12B 3.0628 no 6_456
C8 H13B 3.4792 no 2_645
C8 H13B 3.4716 no 6_456
C8 H14C 2.9605 no 6_556
C9 H12B 3.1649 no 6_456
C9 H13A 3.2988 no 5_666
C9 H14C 3.1299 no 6_556
C11 H7A 3.4658 no 2_555
C11 H11 3.5890 no 5_666
C12 H3A 3.3875 no 8_556
C12 H4A 3.3322 no 8_556
C12 H7A 3.5187 no 6_556
C12 H8B 3.3420 no 6_556
C12 H9A 3.4020 no 6_556
C13 H2 3.2679 no 7_656
C13 H3A 3.1216 no 8_556
C13 H6 3.0950 no 2_655
C13 H7A 3.5991 no 6_556
C13 H7B 3.5829 no 2_655
C13 H8A 3.1474 no 2_655
C13 H8B 3.4056 no 6_556
C13 H9A 3.3825 no 5_666
C13 H9B 3.5758 no 5_666
C13 H11 3.4017 no 5_666
C14 H1 3.0803 no 2_545
C14 H3B 3.1943 no 8_456
C14 H4B 2.9990 no 8_456
C14 H8A 3.3884 no 6_456
C14 H8B 3.3250 no 6_456
C14 H9B 3.3128 no 6_456
H1 O2 2.0199 no 2_555
H1 O2 3.4564 no 7_656
H1 C5 3.5625 no 2_555
H1 C6 3.0684 no 2_555
H1 C7 3.4547 no 2_555
H1 C14 3.0803 no 2_555
H1 H2 2.5576 no 2_555
H1 H2 2.6799 no 7_656
H1 H4A 3.5938 no 2_555
H1 H4A 3.5653 no 7_656
H1 H4B 2.9991 no 7_656
H1 H6 3.1841 no 7_656
H1 H7A 3.0294 no 2_555
H1 H13C 3.3449 no 8_456
H1 H14B 2.3128 no 2_555
H1 H14C 3.2078 no 2_555
H2 O1 3.3662 no 2_545
H2 O1 2.0966 no 7_646
H2 C1 3.3176 no 7_646
H2 C2 2.7621 no 7_646
H2 C3 3.1327 no 7_646
H2 C13 3.2679 no 7_646
H2 H1 2.5576 no 2_545
H2 H1 2.6799 no 7_646
H2 H3A 3.0049 no 2_545
H2 H3A 3.5069 no 7_646
H2 H3B 2.6184 no 7_646
H2 H13A 2.9506 no 7_646
H2 H13C 3.5887 no 2_645
H2 H13C 3.0835 no 7_646
H3A O2 2.9761 no 2_555
H3A C1 3.1251 no 8_456
H3A C12 3.3875 no 8_456
H3A C13 3.1216 no 8_456
H3A H2 3.0049 no 2_555
H3A H2 3.5069 no 7_656
H3A H3B 3.2463 no 8_456
H3A H12A 2.9176 no 8_456
H3A H13C 2.3725 no 8_456
H3B O2 2.9408 no 7_656
H3B C14 3.1943 no 8_556
H3B H2 2.6184 no 7_656
H3B H3A 3.2463 no 8_556
H3B H6 3.3023 no 7_656
H3B H7B 3.4898 no 7_656
H3B H8B 3.5283 no 3_555
H3B H13C 2.6894 no 8_456
H3B H14A 2.5702 no 8_556
H3B H14B 2.9654 no 8_556
H4A O1 3.2483 no 7_646
H4A C12 3.3322 no 8_456
H4A H1 3.5938 no 2_545
H4A H1 3.5653 no 7_646
H4A H4B 3.1684 no 8_456
H4A H12A 2.4709 no 8_456
H4A H12B 3.5537 no 8_456
H4A H13A 3.3555 no 7_646
H4A H14B 3.1133 no 8_556
H4B O1 3.0620 no 7_646
H4B C14 2.9990 no 8_556
H4B H1 2.9991 no 7_646
H4B H4A 3.1684 no 8_556
H4B H14A 3.0350 no 8_556
H4B H14B 2.1696 no 8_556
H6 O1 3.1406 no 7_646
H6 C13 3.0950 no 2_645
H6 H1 3.1841 no 7_646
H6 H3B 3.3023 no 7_646
H6 H13A 3.0758 no 2_645
H6 H13B 3.3023 no 2_645
H6 H13C 2.4540 no 2_645
H7A O1 3.5223 no 2_545
H7A C11 3.4658 no 2_545
H7A C12 3.5187 no 6_456
H7A C13 3.5991 no 6_456
H7A H1 3.0294 no 2_545
H7A H9B 2.8423 no 6_456
H7A H11 2.6442 no 2_545
H7A H12B 2.6757 no 6_456
H7A H13B 2.7327 no 6_456
H7B C8 3.3162 no 5_656
H7B C13 3.5829 no 2_645
H7B H3B 3.4898 no 7_646
H7B H7B 3.0708 no 5_656
H7B H8A 3.0760 no 5_656
H7B H8B 2.8490 no 5_656
H7B H11 3.1201 no 2_545
H7B H13B 3.1925 no 2_645
H7B H13B 2.8376 no 6_456
H7B H13C 3.0956 no 2_645
H7B H14A 3.1817 no 2_545
H8A C13 3.1474 no 2_645
H8A C14 3.3884 no 6_556
H8A H7B 3.0760 no 5_656
H8A H9A 2.6603 no 6_556
H8A H13A 3.0658 no 2_645
H8A H13B 2.6649 no 2_645
H8A H13C 3.2033 no 2_645
H8A H14A 3.3373 no 6_556
H8A H14C 2.5962 no 6_556
H8B C12 3.3420 no 6_456
H8B C13 3.4056 no 6_456
H8B C14 3.3250 no 6_556
H8B H3B 3.5283 no 3_554
H8B H7B 2.8490 no 5_656
H8B H12B 2.5397 no 6_456
H8B H13B 2.8639 no 6_456
H8B H13C 3.2316 no 6_456
H8B H14A 3.1287 no 6_556
H8B H14B 3.5872 no 6_556
H8B H14C 2.7757 no 6_556
H9A C8 3.5386 no 6_456
H9A C12 3.4020 no 6_456
H9A C13 3.3825 no 5_666
H9A H8A 2.6603 no 6_456
H9A H9B 3.4778 no 6_456
H9A H12B 2.4832 no 6_456
H9A H13A 2.7797 no 5_666
H9A H13B 3.0872 no 5_666
H9B C13 3.5758 no 5_666
H9B C14 3.3128 no 6_556
H9B H7A 2.8423 no 6_556
H9B H9A 3.4778 no 6_556
H9B H11 3.1435 no 5_666
H9B H12B 3.5972 no 6_456
H9B H13A 2.8846 no 5_666
H9B H13B 3.5197 no 5_666
H9B H14B 3.3962 no 6_556
H9B H14C 2.4526 no 6_556
H11 C7 3.3159 no 2_555
H11 C11 3.5890 no 5_666
H11 C13 3.4017 no 5_666
H11 H7A 2.6442 no 2_555
H11 H7B 3.1201 no 2_555
H11 H9B 3.1435 no 5_666
H11 H11 3.0512 no 5_666
H11 H13A 3.4643 no 5_666
H11 H13B 2.7115 no 5_666
H12A C3 3.4945 no 8_556
H12A C4 3.3184 no 8_556
H12A H3A 2.9176 no 8_556
H12A H4A 2.4709 no 8_556
H12A H13A 3.3551 no 2_645
H12A H14B 3.2335 no 8_556
H12B C7 3.3040 no 6_556
H12B C8 3.0628 no 6_556
H12B C9 3.1649 no 6_556
H12B H4A 3.5537 no 8_556
H12B H7A 2.6757 no 6_556
H12B H8B 2.5397 no 6_556
H12B H9A 2.4832 no 6_556
H12B H9B 3.5972 no 6_556
H12B H13A 3.4820 no 2_645
H12B H14C 3.2321 no 6_556
H13A C9 3.2988 no 5_666
H13A H2 2.9506 no 7_656
H13A H4A 3.3555 no 7_656
H13A H6 3.0758 no 2_655
H13A H8A 3.0658 no 2_655
H13A H9A 2.7797 no 5_666
H13A H9B 2.8846 no 5_666
H13A H11 3.4643 no 5_666
H13A H12A 3.3551 no 2_655
H13A H12B 3.4820 no 2_655
H13B C7 3.1203 no 6_556
H13B C8 3.4792 no 2_655
H13B C8 3.4716 no 6_556
H13B H6 3.3023 no 2_655
H13B H7A 2.7327 no 6_556
H13B H7B 3.1925 no 2_655
H13B H7B 2.8376 no 6_556
H13B H8A 2.6649 no 2_655
H13B H8B 2.8639 no 6_556
H13B H9A 3.0872 no 5_666
H13B H9B 3.5197 no 5_666
H13B H11 2.7115 no 5_666
H13C O2 3.5101 no 7_656
H13C C3 2.9781 no 8_556
H13C C6 3.2807 no 2_655
H13C C7 3.5322 no 2_655
H13C H1 3.3449 no 8_556
H13C H2 3.5887 no 2_655
H13C H2 3.0835 no 7_656
H13C H3A 2.3725 no 8_556
H13C H3B 2.6894 no 8_556
H13C H6 2.4540 no 2_655
H13C H7B 3.0956 no 2_655
H13C H8A 3.2033 no 2_655
H13C H8B 3.2316 no 6_556
H14A O2 3.3708 no 2_555
H14A C3 3.4247 no 8_456
H14A H3B 2.5702 no 8_456
H14A H4B 3.0350 no 8_456
H14A H7B 3.1817 no 2_555
H14A H8A 3.3373 no 6_456
H14A H8B 3.1287 no 6_456
H14B O1 2.7674 no 2_545
H14B C3 3.4827 no 8_456
H14B C4 2.9812 no 8_456
H14B H1 2.3128 no 2_545
H14B H3B 2.9654 no 8_456
H14B H4A 3.1133 no 8_456
H14B H4B 2.1696 no 8_456
H14B H8B 3.5872 no 6_456
H14B H9B 3.3962 no 6_456
H14B H12A 3.2335 no 8_456
H14C C8 2.9605 no 6_456
H14C C9 3.1299 no 6_456
H14C H1 3.2078 no 2_545
H14C H8A 2.5962 no 6_456
H14C H8B 2.7757 no 6_456
H14C H9B 2.4526 no 6_456
H14C H12B 3.2321 no 6_456

loop_
_geom_hbond_atom_site_label_D
_geom_hbond_atom_site_label_H
_geom_hbond_atom_site_label_A
_geom_hbond_site_symmetry_A
_geom_hbond_distance_DA
_geom_hbond_distance_DH
_geom_hbond_distance_HA
_geom_hbond_angle_DHA
_geom_hbond_publ_flag
O1 H1 O2 2_555 2.8515(18) 0.840 2.020 170.4 no
O2 H2 O1 7_646 2.9223(18) 0.840 2.097 167.4 no

loop_
_geom_torsion_atom_site_label_1
_geom_torsion_atom_site_label_2
_geom_torsion_atom_site_label_3
_geom_torsion_atom_site_label_4
_geom_torsion
_geom_torsion_publ_flag
C2 C1 C11 C2 -0.00(8) no
C2 C1 C11 C10 -111.53(12) no
C11 C1 C2 O1 -108.29(14) no
C11 C1 C2 C3 109.18(18) no
C11 C1 C2 C11 0.00(7) no
C2 C1 C12 C10 49.82(15) no
C12 C1 C2 O1 176.87(13) no
C12 C1 C2 C3 34.3(3) no
C12 C1 C2 C11 -74.84(13) no
C13 C1 C2 O1 11.9(3) no
C13 C1 C2 C3 -130.67(17) no
C13 C1 C2 C11 120.15(17) no
C11 C1 C12 C10 -5.18(11) no
C12 C1 C11 C2 116.81(12) no
C12 C1 C11 C10 5.28(11) no
C13 C1 C11 C2 -107.93(19) no
C13 C1 C11 C10 140.54(17) no
C13 C1 C12 C10 -145.23(15) no
O1 C2 C3 C4 174.47(13) no
O1 C2 C11 C1 100.69(14) no
O1 C2 C11 C10 -179.85(12) no
C1 C2 C3 C4 -43.3(3) no
C1 C2 C11 C1 0.00(7) no
C1 C2 C11 C10 79.45(13) no
C3 C2 C11 C1 -120.07(17) no
C3 C2 C11 C10 -40.6(2) no
C11 C2 C3 C4 33.9(3) no
C2 C3 C4 C5 -37.7(2) no
C3 C4 C5 C6 168.63(13) no
C3 C4 C5 C10 50.56(18) no
C3 C4 C5 C14 -69.68(17) no
C4 C5 C6 O2 61.77(16) no
C4 C5 C6 C7 -174.45(12) no
C4 C5 C10 C9 170.78(12) no
C4 C5 C10 C11 -60.03(16) no
C4 C5 C10 C12 40.00(17) no
C6 C5 C10 C9 53.59(16) no
C6 C5 C10 C11 -177.23(11) no
C6 C5 C10 C12 -77.20(15) no
C10 C5 C6 O2 -179.81(12) no
C10 C5 C6 C7 -56.02(16) no
C14 C5 C6 O2 -58.69(17) no
C14 C5 C6 C7 65.09(16) no
C14 C5 C10 C9 -68.84(16) no
C14 C5 C10 C11 60.34(16) no
C14 C5 C10 C12 160.37(12) no
O2 C6 C7 C8 -177.86(11) no
C5 C6 C7 C8 57.17(17) no
C6 C7 C8 C9 -55.10(17) no
C7 C8 C9 C10 54.94(18) no
C8 C9 C10 C5 -54.62(17) no
C8 C9 C10 C11 176.04(12) no
C8 C9 C10 C12 77.27(16) no
C5 C10 C11 C1 111.81(13) no
C5 C10 C11 C2 53.41(16) no
C5 C10 C12 C1 -110.04(13) no
C9 C10 C11 C1 -119.64(13) no
C9 C10 C11 C2 -178.04(12) no
C9 C10 C12 C1 119.76(13) no
C11 C10 C12 C1 5.22(11) no
C12 C10 C11 C1 -5.14(11) no
C12 C10 C11 C2 -63.54(13) no
